data_1551491
loop_
_publ_author_name
'Paul J. Evans'
'Evan R. Darzi'
'Ramesh Jasti'

_publ_section_title
;
 Efficient room-temperature synthesis of a highly strained carbon nanohoop
 fragment of buckminsterfullerene
;
_journal_name_full 'Nature Chemistry'
_journal_page_first 404
_journal_page_last 408
_journal_paper_doi 10.1038/nchem.1888
_journal_volume 6
_journal_year 2014
_chemical_formula_moiety 'C30 H20'
_chemical_formula_sum 'C30 H20'
_chemical_formula_weight 380.46
_space_group_crystal_system orthorhombic
_space_group_IT_number 61
_space_group_name_Hall '-P 2ac 2ab'
_space_group_name_H-M_alt 'P b c a'
_atom_sites_solution_hydrogens geom
_cell_angle_alpha 90
_cell_angle_beta 90
_cell_angle_gamma 90
_cell_formula_units_Z 8
_cell_length_a 9.8337(2)
_cell_length_b 11.6263(3)
_cell_length_c 35.5613(8)
_cell_measurement_reflns_used 9831
_cell_measurement_temperature 100(2)
_cell_measurement_theta_max 66.595
_cell_measurement_theta_min 4.497
_cell_volume 4065.71(16)
_computing_cell_refinement 'SAINT (Bruker, 2006)'
_computing_data_collection 'APEX2 (Bruker, 2006)'
_computing_data_reduction 'SAINT (Bruker, 2006)'
_computing_molecular_graphics
;
O. V. Dolomanov, L. J. Bourhis, R. J. Gildea, J. A. K. Howard and H. Puschmann,
OLEX2: a complete structure solution, refinement and analysis program.
J. Appl. Cryst. (2009). 42, 339-341.
;
_computing_publication_material
;
O. V. Dolomanov, L. J. Bourhis, R. J. Gildea, J. A. K. Howard and H. Puschmann,
OLEX2: a complete structure solution, refinement and analysis program.
J. Appl. Cryst. (2009). 42, 339-341.
;
_computing_structure_refinement
;
SHELX, G.M. Sheldrick, Acta Cryst.
(2008). A64, 112-122
;
_diffrn_ambient_temperature 100.0
_diffrn_measured_fraction_theta_full 0.988
_diffrn_measured_fraction_theta_max 0.988
_diffrn_measurement_device_type 'Bruker Proteum-R'
_diffrn_measurement_method '\w & \f scans'
_diffrn_radiation_type CuK\a
_diffrn_radiation_wavelength 1.54178
_diffrn_reflns_av_R_equivalents 0.0353
_diffrn_reflns_av_unetI/netI 0.0112
_diffrn_reflns_Laue_measured_fraction_full 0.988
_diffrn_reflns_Laue_measured_fraction_max 0.988
_diffrn_reflns_limit_h_max 11
_diffrn_reflns_limit_h_min -11
_diffrn_reflns_limit_k_max 13
_diffrn_reflns_limit_k_min -13
_diffrn_reflns_limit_l_max 42
_diffrn_reflns_limit_l_min -39
_diffrn_reflns_number 128289
_diffrn_reflns_point_group_measured_fraction_full 0.988
_diffrn_reflns_point_group_measured_fraction_max 0.988
_diffrn_reflns_theta_full 66.580
_diffrn_reflns_theta_max 66.58
_diffrn_reflns_theta_min 2.48
_diffrn_source 'rotating anode'
_diffrn_standards_decay_% 0
_diffrn_standards_interval_count 0
_diffrn_standards_number 0
_exptl_absorpt_coefficient_mu 0.533
_exptl_absorpt_correction_T_max 0.7528
_exptl_absorpt_correction_T_min 0.6843
_exptl_absorpt_correction_type multi-scan
_exptl_absorpt_process_details
;
SADABS-2012/1 (Bruker,2012) was used for absorption correction.
wR2(int) was 0.0970 before and 0.0501 after correction.
The Ratio of minimum to maximum transmission is 0.9090.
The \l/2 correction factor is 0.0015.
;
_exptl_crystal_colour 'dark red'
_exptl_crystal_density_diffrn 1.243
_exptl_crystal_description block
_exptl_crystal_F_000 1600
_exptl_crystal_size_max 0.513
_exptl_crystal_size_mid 0.439
_exptl_crystal_size_min 0.418
_refine_diff_density_max 0.324
_refine_diff_density_min -0.298
_refine_diff_density_rms 0.058
_refine_ls_extinction_coef .
_refine_ls_extinction_method none
_refine_ls_goodness_of_fit_ref 1.102
_refine_ls_hydrogen_treatment constr
_refine_ls_matrix_type full
_refine_ls_number_parameters 271
_refine_ls_number_reflns 3543
_refine_ls_number_restraints 0
_refine_ls_restrained_S_all 1.102
_refine_ls_R_factor_all 0.0488
_refine_ls_R_factor_gt 0.0486
_refine_ls_shift/su_max 0.000
_refine_ls_shift/su_mean 0.000
_refine_ls_structure_factor_coef Fsqd
_refine_ls_weighting_details 'w=1/[\s^2^(Fo^2^)+(0.0643P)^2^+3.0252P] where P=(Fo^2^+2Fc^2^)/3'
_refine_ls_weighting_scheme calc
_refine_ls_wR_factor_gt 0.1279
_refine_ls_wR_factor_ref 0.1281
_reflns_Friedel_coverage 0.000
_reflns_Friedel_fraction_full .
_reflns_Friedel_fraction_max .
_reflns_number_gt 3509
_reflns_number_total 3543
_reflns_threshold_expression 'I > 2\s(I)'
_cod_data_source_file nchem.1888-s3.cif
_cod_data_source_block evans3_orh
_cod_database_code 1551491
_shelx_space_group_comment
;
The symmetry employed for this shelxl refinement is uniquely defined
by the following loop, which should always be used as a source of
symmetry information in preference to the above space-group names.
They are only intended as comments.
;
_olex2_refinement_description
;
1. Fixed Uiso
 At 1.2 times of:
  All C(H) groups
2.a Aromatic/amide H refined with riding coordinates:
 C1(H1), C2(H2), C5(H5), C6(H6), C9(H9), C10(H10), C12(H12), C15(H15),
 C16(H16), C18(H18), C19(H19), C21(H21), C22(H22), C23(H23), C24(H24), C26(H26),
  C27(H27), C28(H28), C29(H29), C30(H30)
;

loop_
_space_group_symop_operation_xyz
'x, y, z'
'x+1/2, -y+1/2, -z'
'-x, y+1/2, -z+1/2'
'-x+1/2, -y, z+1/2'
'-x, -y, -z'
'-x-1/2, y-1/2, z'
'x, -y-1/2, z-1/2'
'x-1/2, y, -z-1/2'

loop_
_atom_site_label
_atom_site_type_symbol
_atom_site_fract_x
_atom_site_fract_y
_atom_site_fract_z
_atom_site_U_iso_or_equiv
_atom_site_adp_type
_atom_site_occupancy
_atom_site_site_symmetry_order
_atom_site_calc_flag
_atom_site_refinement_flags_posn
_atom_site_refinement_flags_adp
_atom_site_refinement_flags_occupancy
_atom_site_disorder_assembly
_atom_site_disorder_group
C1 C 0.91194(18) 0.00852(14) 0.45255(4) 0.0229(4) Uani 1 1 d . . . . .
H1 H 0.9823 -0.0367 0.4634 0.027 Uiso 1 1 calc R U . . .
C2 C 0.83032(17) -0.03826(13) 0.42473(5) 0.0217(4) Uani 1 1 d . . . . .
H2 H 0.8464 -0.1149 0.4166 0.026 Uiso 1 1 calc R U . . .
C3 C 0.72459(15) 0.02506(13) 0.40832(4) 0.0171(3) Uani 1 1 d . . . . .
C4 C 0.70285(15) 0.01751(13) 0.36693(4) 0.0170(3) Uani 1 1 d . . . . .
C5 C 0.77458(17) -0.06259(13) 0.34511(4) 0.0212(4) Uani 1 1 d . . . . .
H5 H 0.7860 -0.1389 0.3541 0.025 Uiso 1 1 calc R U . . .
C6 C 0.82888(17) -0.03216(13) 0.31064(4) 0.0215(4) Uani 1 1 d . . . . .
H6 H 0.8780 -0.0876 0.2965 0.026 Uiso 1 1 calc R U . . .
C7 C 0.81245(16) 0.07956(13) 0.29631(4) 0.0183(3) Uani 1 1 d . . . . .
C8 C 0.92835(16) 0.14320(13) 0.27873(4) 0.0178(3) Uani 1 1 d . . . . .
C9 C 0.91894(16) 0.26112(14) 0.26985(4) 0.0191(3) Uani 1 1 d . . . . .
H9 H 0.8380 0.2902 0.2588 0.023 Uiso 1 1 calc R U . . .
C10 C 1.02632(16) 0.33515(14) 0.27706(4) 0.0188(3) Uani 1 1 d . . . . .
H10 H 1.0182 0.4144 0.2709 0.023 Uiso 1 1 calc R U . . .
C11 C 1.14700(16) 0.29419(13) 0.29341(4) 0.0175(3) Uani 1 1 d . . . . .
C12 C 1.35164(16) 0.33049(15) 0.37975(5) 0.0225(4) Uani 1 1 d . . . . .
H12 H 1.4301 0.3003 0.3918 0.027 Uiso 1 1 calc R U . . .
C13 C 1.25325(16) 0.38863(13) 0.40127(4) 0.0192(3) Uani 1 1 d . . . . .
C14 C 1.20664(16) 0.34348(14) 0.43843(4) 0.0191(3) Uani 1 1 d . . . . .
C15 C 1.09252(16) 0.38982(14) 0.45685(4) 0.0212(4) Uani 1 1 d . . . . .
H15 H 1.0813 0.4709 0.4580 0.025 Uiso 1 1 calc R U . . .
C16 C 0.99627(16) 0.31868(14) 0.47331(4) 0.0201(4) Uani 1 1 d . . . . .
H16 H 0.9194 0.3516 0.4854 0.024 Uiso 1 1 calc R U . . .
C17 C 1.01102(16) 0.19821(14) 0.47235(4) 0.0184(3) Uani 1 1 d . . . . .
C18 C 1.14283(17) 0.15793(14) 0.46434(4) 0.0211(4) Uani 1 1 d . . . . .
H18 H 1.1668 0.0810 0.4705 0.025 Uiso 1 1 calc R U . . .
C19 C 1.23762(16) 0.22902(14) 0.44763(4) 0.0205(4) Uani 1 1 d . . . . .
H19 H 1.3257 0.1999 0.4422 0.025 Uiso 1 1 calc R U . . .
C20 C 0.89213(17) 0.12172(14) 0.46497(4) 0.0188(3) Uani 1 1 d . . . . .
C21 C 0.76440(16) 0.16929(15) 0.45654(4) 0.0215(4) Uani 1 1 d . . . . .
H21 H 0.7337 0.2349 0.4700 0.026 Uiso 1 1 calc R U . . .
C22 C 0.68281(16) 0.12179(14) 0.42893(5) 0.0216(4) Uani 1 1 d . . . . .
H22 H 0.5967 0.1553 0.4238 0.026 Uiso 1 1 calc R U . . .
C23 C 1.05968(17) 0.10104(14) 0.28519(4) 0.0202(3) Uani 1 1 d . . . . .
H23 H 1.0754 0.0204 0.2845 0.024 Uiso 1 1 calc R U . . .
C24 C 1.16671(16) 0.17473(14) 0.29248(4) 0.0199(4) Uani 1 1 d . . . . .
H24 H 1.2548 0.1441 0.2969 0.024 Uiso 1 1 calc R U . . .
C25 C 1.22121(15) 0.36090(13) 0.32282(4) 0.0179(3) Uani 1 1 d . . . . .
C26 C 1.14818(16) 0.44489(13) 0.34246(4) 0.0192(3) Uani 1 1 d . . . . .
H26 H 1.0868 0.4932 0.3292 0.023 Uiso 1 1 calc R U . . .
C27 C 1.16387(16) 0.45882(13) 0.38089(5) 0.0203(4) Uani 1 1 d . . . . .
H27 H 1.1134 0.5167 0.3936 0.024 Uiso 1 1 calc R U . . .
C28 C 1.33625(15) 0.31653(14) 0.34131(5) 0.0212(4) Uani 1 1 d . . . . .
H28 H 1.4038 0.2767 0.3273 0.025 Uiso 1 1 calc R U . . .
C29 C 0.70654(16) 0.14350(13) 0.31236(4) 0.0190(3) Uani 1 1 d . . . . .
H29 H 0.6705 0.2079 0.2993 0.023 Uiso 1 1 calc R U . . .
C30 C 0.65382(15) 0.11338(13) 0.34721(5) 0.0190(3) Uani 1 1 d . . . . .
H30 H 0.5832 0.1586 0.3579 0.023 Uiso 1 1 calc R U . . .

loop_
_atom_site_aniso_label
_atom_site_aniso_U_11
_atom_site_aniso_U_22
_atom_site_aniso_U_33
_atom_site_aniso_U_23
_atom_site_aniso_U_13
_atom_site_aniso_U_12
C1 0.0301(9) 0.0191(8) 0.0194(8) 0.0065(6) -0.0033(7) 0.0025(7)
C2 0.0286(9) 0.0131(7) 0.0234(8) 0.0034(6) 0.0008(7) -0.0008(6)
C3 0.0151(8) 0.0155(7) 0.0205(8) 0.0011(6) 0.0040(6) -0.0046(6)
C4 0.0141(7) 0.0143(7) 0.0226(8) -0.0012(6) -0.0010(6) -0.0051(6)
C5 0.0270(9) 0.0127(7) 0.0241(8) -0.0018(6) -0.0008(7) -0.0004(6)
C6 0.0282(9) 0.0161(8) 0.0201(8) -0.0056(6) -0.0002(7) 0.0003(6)
C7 0.0220(8) 0.0184(8) 0.0144(7) -0.0030(6) -0.0061(6) -0.0021(6)
C8 0.0234(8) 0.0193(8) 0.0107(7) -0.0018(6) -0.0011(6) 0.0011(6)
C9 0.0206(8) 0.0232(8) 0.0134(7) 0.0024(6) -0.0024(6) 0.0028(6)
C10 0.0226(8) 0.0194(8) 0.0144(7) 0.0056(6) 0.0023(6) 0.0018(6)
C11 0.0164(7) 0.0218(8) 0.0144(7) 0.0045(6) 0.0057(6) 0.0006(6)
C12 0.0119(7) 0.0273(9) 0.0282(9) 0.0026(7) -0.0026(6) -0.0016(6)
C13 0.0152(7) 0.0184(8) 0.0240(8) -0.0020(6) -0.0036(6) -0.0056(6)
C14 0.0163(7) 0.0210(8) 0.0199(8) -0.0046(6) -0.0066(6) -0.0012(6)
C15 0.0228(8) 0.0193(8) 0.0214(8) -0.0049(6) -0.0042(7) 0.0015(6)
C16 0.0204(8) 0.0233(8) 0.0166(7) -0.0046(6) -0.0012(6) 0.0037(6)
C17 0.0219(8) 0.0229(8) 0.0105(7) -0.0005(6) -0.0019(6) 0.0017(6)
C18 0.0254(9) 0.0216(8) 0.0162(7) 0.0010(6) -0.0035(6) 0.0057(7)
C19 0.0166(7) 0.0261(9) 0.0190(7) -0.0025(6) -0.0045(6) 0.0053(6)
C20 0.0240(8) 0.0221(8) 0.0104(7) 0.0028(6) 0.0027(6) -0.0010(6)
C21 0.0196(8) 0.0258(8) 0.0190(7) -0.0051(6) 0.0066(6) 0.0003(7)
C22 0.0146(7) 0.0253(8) 0.0249(8) -0.0039(7) 0.0042(6) 0.0003(6)
C23 0.0257(8) 0.0178(8) 0.0171(7) -0.0025(6) 0.0019(6) 0.0047(6)
C24 0.0179(8) 0.0244(8) 0.0176(8) 0.0010(6) 0.0042(6) 0.0065(6)
C25 0.0142(7) 0.0184(8) 0.0211(8) 0.0068(6) 0.0042(6) -0.0028(6)
C26 0.0179(7) 0.0138(7) 0.0260(8) 0.0051(6) -0.0004(6) -0.0014(6)
C27 0.0198(8) 0.0130(7) 0.0281(9) -0.0018(6) -0.0008(6) -0.0021(6)
C28 0.0119(7) 0.0261(8) 0.0256(8) 0.0034(7) 0.0044(6) -0.0005(6)
C29 0.0165(8) 0.0177(8) 0.0229(8) 0.0010(6) -0.0056(6) -0.0005(6)
C30 0.0129(7) 0.0173(8) 0.0270(8) -0.0016(6) -0.0014(6) -0.0001(6)

loop_
_atom_type_symbol
_atom_type_description
_atom_type_scat_dispersion_real
_atom_type_scat_dispersion_imag
_atom_type_scat_source
C C 0.0181 0.0091 'International Tables Vol C Tables 4.2.6.8 and 6.1.1.4'
H H 0.0000 0.0000 'International Tables Vol C Tables 4.2.6.8 and 6.1.1.4'

loop_
_geom_angle_atom_site_label_1
_geom_angle_atom_site_label_2
_geom_angle_atom_site_label_3
_geom_angle
_geom_angle_site_symmetry_1
_geom_angle_site_symmetry_3
C2 C1 H1 119.6 . .
C2 C1 C20 120.87(15) . .
C20 C1 H1 119.6 . .
C1 C2 H2 119.3 . .
C1 C2 C3 121.41(15) . .
C3 C2 H2 119.3 . .
C2 C3 C4 119.13(14) . .
C2 C3 C22 114.88(14) . .
C22 C3 C4 121.39(14) . .
C5 C4 C3 120.90(14) . .
C30 C4 C3 119.77(13) . .
C30 C4 C5 115.09(14) . .
C4 C5 H5 119.5 . .
C6 C5 C4 120.97(15) . .
C6 C5 H5 119.5 . .
C5 C6 H6 119.5 . .
C5 C6 C7 120.92(15) . .
C7 C6 H6 119.5 . .
C6 C7 C8 121.43(14) . .
C29 C7 C6 115.36(14) . .
C29 C7 C8 118.31(14) . .
C9 C8 C7 121.64(14) . .
C23 C8 C7 117.45(13) . .
C23 C8 C9 115.95(15) . .
C8 C9 H9 119.6 . .
C10 C9 C8 120.82(14) . .
C10 C9 H9 119.6 . .
C9 C10 H10 119.7 . .
C9 C10 C11 120.64(14) . .
C11 C10 H10 119.7 . .
C10 C11 C25 121.80(14) . .
C24 C11 C10 116.27(15) . .
C24 C11 C25 117.61(14) . .
C13 C12 H12 119.4 . .
C28 C12 H12 119.4 . .
C28 C12 C13 121.22(15) . .
C12 C13 C14 121.57(14) . .
C27 C13 C12 115.45(14) . .
C27 C13 C14 118.01(14) . .
C15 C14 C13 121.48(14) . .
C19 C14 C13 118.21(14) . .
C19 C14 C15 115.31(15) . .
C14 C15 H15 119.6 . .
C16 C15 C14 120.85(15) . .
C16 C15 H15 119.6 . .
C15 C16 H16 119.6 . .
C15 C16 C17 120.84(15) . .
C17 C16 H16 119.6 . .
C16 C17 C20 121.07(14) . .
C18 C17 C16 115.50(15) . .
C18 C17 C20 119.19(14) . .
C17 C18 H18 119.7 . .
C19 C18 C17 120.66(15) . .
C19 C18 H18 119.7 . .
C14 C19 H19 119.3 . .
C18 C19 C14 121.43(15) . .
C18 C19 H19 119.3 . .
C1 C20 C17 120.40(15) . .
C1 C20 C21 115.26(15) . .
C21 C20 C17 120.23(14) . .
C20 C21 H21 119.6 . .
C22 C21 C20 120.86(15) . .
C22 C21 H21 119.6 . .
C3 C22 H22 119.3 . .
C21 C22 C3 121.38(15) . .
C21 C22 H22 119.3 . .
C8 C23 H23 119.5 . .
C24 C23 C8 121.08(14) . .
C24 C23 H23 119.5 . .
C11 C24 H24 119.6 . .
C23 C24 C11 120.88(15) . .
C23 C24 H24 119.6 . .
C26 C25 C11 117.49(14) . .
C26 C25 C28 115.81(14) . .
C28 C25 C11 122.02(14) . .
C25 C26 H26 119.4 . .
C27 C26 C25 121.15(14) . .
C27 C26 H26 119.4 . .
C13 C27 H27 119.6 . .
C26 C27 C13 120.81(15) . .
C26 C27 H27 119.6 . .
C12 C28 C25 120.42(15) . .
C12 C28 H28 119.8 . .
C25 C28 H28 119.8 . .
C7 C29 H29 119.8 . .
C30 C29 C7 120.49(14) . .
C30 C29 H29 119.8 . .
C4 C30 H30 119.4 . .
C29 C30 C4 121.23(14) . .
C29 C30 H30 119.4 . .

loop_
_geom_bond_atom_site_label_1
_geom_bond_atom_site_label_2
_geom_bond_distance
_geom_bond_site_symmetry_2
C1 H1 0.9500 .
C1 C2 1.385(2) .
C1 C20 1.402(2) .
C2 H2 0.9500 .
C2 C3 1.401(2) .
C3 C4 1.490(2) .
C3 C22 1.404(2) .
C4 C5 1.402(2) .
C4 C30 1.402(2) .
C5 H5 0.9500 .
C5 C6 1.383(2) .
C6 H6 0.9500 .
C6 C7 1.405(2) .
C7 C8 1.496(2) .
C7 C29 1.401(2) .
C8 C9 1.410(2) .
C8 C23 1.400(2) .
C9 H9 0.9500 .
C9 C10 1.386(2) .
C10 H10 0.9500 .
C10 C11 1.405(2) .
C11 C24 1.403(2) .
C11 C25 1.493(2) .
C12 H12 0.9500 .
C12 C13 1.407(2) .
C12 C28 1.385(2) .
C13 C14 1.494(2) .
C13 C27 1.401(2) .
C14 C15 1.407(2) .
C14 C19 1.404(2) .
C15 H15 0.9500 .
C15 C16 1.386(2) .
C16 H16 0.9500 .
C16 C17 1.409(2) .
C17 C18 1.407(2) .
C17 C20 1.492(2) .
C18 H18 0.9500 .
C18 C19 1.380(2) .
C19 H19 0.9500 .
C20 C21 1.405(2) .
C21 H21 0.9500 .
C21 C22 1.383(2) .
C22 H22 0.9500 .
C23 H23 0.9500 .
C23 C24 1.382(2) .
C24 H24 0.9500 .
C25 C26 1.399(2) .
C25 C28 1.407(2) .
C26 H26 0.9500 .
C26 C27 1.385(2) .
C27 H27 0.9500 .
C28 H28 0.9500 .
C29 H29 0.9500 .
C29 C30 1.388(2) .
C30 H30 0.9500 .

loop_
_geom_torsion_atom_site_label_1
_geom_torsion_atom_site_label_2
_geom_torsion_atom_site_label_3
_geom_torsion_atom_site_label_4
_geom_torsion
_geom_torsion_site_symmetry_1
_geom_torsion_site_symmetry_2
_geom_torsion_site_symmetry_3
_geom_torsion_site_symmetry_4
C1 C2 C3 C4 138.48(16) . . . .
C1 C2 C3 C22 -17.9(2) . . . .
C1 C20 C21 C22 -18.4(2) . . . .
C2 C1 C20 C17 -138.45(16) . . . .
C2 C1 C20 C21 18.8(2) . . . .
C2 C3 C4 C5 8.3(2) . . . .
C2 C3 C4 C30 -147.46(15) . . . .
C2 C3 C22 C21 18.3(2) . . . .
C3 C4 C5 C6 -137.31(16) . . . .
C3 C4 C30 C29 138.52(15) . . . .
C4 C3 C22 C21 -137.46(16) . . . .
C4 C5 C6 C7 -0.7(2) . . . .
C5 C4 C30 C29 -18.6(2) . . . .
C5 C6 C7 C8 135.62(16) . . . .
C5 C6 C7 C29 -19.2(2) . . . .
C6 C7 C8 C9 -169.57(14) . . . .
C6 C7 C8 C23 -15.5(2) . . . .
C6 C7 C29 C30 20.0(2) . . . .
C7 C8 C9 C10 137.79(15) . . . .
C7 C8 C23 C24 -138.68(15) . . . .
C7 C29 C30 C4 -1.2(2) . . . .
C8 C7 C29 C30 -135.57(15) . . . .
C8 C9 C10 C11 0.0(2) . . . .
C8 C23 C24 C11 -0.4(2) . . . .
C9 C8 C23 C24 16.9(2) . . . .
C9 C10 C11 C24 16.6(2) . . . .
C9 C10 C11 C25 -139.52(15) . . . .
C10 C11 C24 C23 -16.4(2) . . . .
C10 C11 C25 C26 20.4(2) . . . .
C10 C11 C25 C28 175.09(14) . . . .
C11 C25 C26 C27 138.42(15) . . . .
C11 C25 C28 C12 -137.31(16) . . . .
C12 C13 C14 C15 -168.79(15) . . . .
C12 C13 C14 C19 -15.0(2) . . . .
C12 C13 C27 C26 18.2(2) . . . .
C13 C12 C28 C25 0.2(2) . . . .
C13 C14 C15 C16 135.78(16) . . . .
C13 C14 C19 C18 -137.23(15) . . . .
C14 C13 C27 C26 -137.27(16) . . . .
C14 C15 C16 C17 0.7(2) . . . .
C15 C14 C19 C18 18.2(2) . . . .
C15 C16 C17 C18 18.1(2) . . . .
C15 C16 C17 C20 -138.58(15) . . . .
C16 C17 C18 C19 -18.8(2) . . . .
C16 C17 C20 C1 160.02(14) . . . .
C16 C17 C20 C21 3.9(2) . . . .
C17 C18 C19 C14 0.6(2) . . . .
C17 C20 C21 C22 138.93(16) . . . .
C18 C17 C20 C1 4.2(2) . . . .
C18 C17 C20 C21 -151.96(15) . . . .
C19 C14 C15 C16 -18.8(2) . . . .
C20 C1 C2 C3 -0.7(2) . . . .
C20 C17 C18 C19 138.39(15) . . . .
C20 C21 C22 C3 -0.2(2) . . . .
C22 C3 C4 C5 163.01(15) . . . .
C22 C3 C4 C30 7.3(2) . . . .
C23 C8 C9 C10 -16.7(2) . . . .
C24 C11 C25 C26 -135.41(15) . . . .
C24 C11 C25 C28 19.3(2) . . . .
C25 C11 C24 C23 140.68(15) . . . .
C25 C26 C27 C13 -0.3(2) . . . .
C26 C25 C28 C12 17.8(2) . . . .
C27 C13 C14 C15 -14.9(2) . . . .
C27 C13 C14 C19 138.94(15) . . . .
C28 C12 C13 C14 136.32(16) . . . .
C28 C12 C13 C27 -18.2(2) . . . .
C28 C25 C26 C27 -17.9(2) . . . .
C29 C7 C8 C9 -15.5(2) . . . .
C29 C7 C8 C23 138.58(15) . . . .
C30 C4 C5 C6 19.5(2) . . . .

loop_
_smtbx_masks_void_nr
_smtbx_masks_void_average_x
_smtbx_masks_void_average_y
_smtbx_masks_void_average_z
_smtbx_masks_void_volume
_smtbx_masks_void_count_electrons
1 -0.004 0.187 0.376 42.0 1.1
2 0.004 -0.187 0.624 42.0 1.1
3 -0.004 0.313 0.876 42.0 1.1
4 0.004 0.687 0.124 42.0 1.1
5 0.496 0.187 0.124 42.0 1.1
6 0.496 0.313 0.624 42.0 1.1
7 0.504 0.687 0.376 42.0 1.1
8 0.504 0.813 0.876 42.0 1.1
